data_1559856
loop_
_publ_author_name
'R\'ios, Pablo'
'Borge, Javier'
'Fern\'andez de C\'ordova, Francisco'
'Sciortino, Giuseppe'
'Lled\'os, Agust\'i'
'Rodr\'iguez, Amor'

_publ_section_title
;
 Ambiphilic boryl groups in a neutral Ni(ii) complex: a new activation
 mode of H<sub>2</sub>.
;
_journal_issue 7
_journal_name_full 'Chemical science'
_journal_page_first 2540
_journal_page_last 2548
_journal_paper_doi 10.1039/d0sc06014c
_journal_volume 12
_journal_year 2020
_chemical_formula_sum 'C30 H50 B2 N2 Ni O2 P2'
_chemical_formula_weight 612.99
_chemical_properties_physical Air-sensitive,Moisture-sensitive
_space_group_crystal_system monoclinic
_space_group_IT_number 7
_space_group_name_Hall 'P -2yc'
_space_group_name_H-M_alt 'P 1 c 1'
_atom_sites_solution_hydrogens mixed
_audit_creation_method SHELXL-2018/3
_audit_update_record
;
2020-10-22 deposited with the CCDC.	2020-12-22 downloaded from the CCDC.
;
_cell_angle_alpha 90
_cell_angle_beta 107.920(2)
_cell_angle_gamma 90
_cell_formula_units_Z 2
_cell_length_a 9.2940(5)
_cell_length_b 15.3277(7)
_cell_length_c 11.7365(5)
_cell_measurement_reflns_used 5944
_cell_measurement_temperature 100(2)
_cell_measurement_theta_max 25.75
_cell_measurement_theta_min 2.24
_cell_volume 1590.82(13)
_computing_structure_refinement 'SHELXL-2018/3 (Sheldrick, 2018)'
_diffrn_ambient_temperature 100(2)
_diffrn_measured_fraction_theta_full 0.995
_diffrn_measured_fraction_theta_max 0.985
_diffrn_measurement_device_type 'Bruker APEX-II CCD'
_diffrn_radiation_type AgK\a
_diffrn_radiation_wavelength 0.56087
_diffrn_reflns_av_R_equivalents 0.0279
_diffrn_reflns_av_unetI/netI 0.0442
_diffrn_reflns_Laue_measured_fraction_full 0.995
_diffrn_reflns_Laue_measured_fraction_max 0.985
_diffrn_reflns_limit_h_max 13
_diffrn_reflns_limit_h_min -13
_diffrn_reflns_limit_k_max 21
_diffrn_reflns_limit_k_min -18
_diffrn_reflns_limit_l_max 16
_diffrn_reflns_limit_l_min -16
_diffrn_reflns_number 17565
_diffrn_reflns_point_group_measured_fraction_full 0.951
_diffrn_reflns_point_group_measured_fraction_max 0.902
_diffrn_reflns_theta_full 19.665
_diffrn_reflns_theta_max 23.664
_diffrn_reflns_theta_min 1.781
_exptl_absorpt_coefficient_mu 0.392
_exptl_crystal_colour colourless
_exptl_crystal_density_diffrn 1.280
_exptl_crystal_description prism
_exptl_crystal_F_000 656
_exptl_crystal_size_max 0.180
_exptl_crystal_size_mid 0.170
_exptl_crystal_size_min 0.050
_refine_diff_density_max 0.468
_refine_diff_density_min -0.351
_refine_diff_density_rms 0.071
_refine_ls_abs_structure_details
;
 Refined as an inversion twin.
;
_refine_ls_abs_structure_Flack 0.36(3)
_refine_ls_extinction_method none
_refine_ls_goodness_of_fit_ref 1.053
_refine_ls_hydrogen_treatment mixed
_refine_ls_matrix_type full
_refine_ls_number_parameters 486
_refine_ls_number_reflns 8805
_refine_ls_number_restraints 2
_refine_ls_restrained_S_all 1.053
_refine_ls_R_factor_all 0.0504
_refine_ls_R_factor_gt 0.0425
_refine_ls_shift/su_max 0.000
_refine_ls_shift/su_mean 0.000
_refine_ls_structure_factor_coef Fsqd
_refine_ls_weighting_details 'w=1/[\s^2^(Fo^2^)+(0.0409P)^2^+1.0895P] where P=(Fo^2^+2Fc^2^)/3'
_refine_ls_weighting_scheme calc
_refine_ls_wR_factor_gt 0.0988
_refine_ls_wR_factor_ref 0.1029
_reflns_Friedel_coverage 0.826
_reflns_Friedel_fraction_full 0.906
_reflns_Friedel_fraction_max 0.818
_reflns_number_gt 7840
_reflns_number_total 8805
_reflns_threshold_expression 'I > 2\s(I)'
_cod_data_source_file d0sc06014c3.cif
_cod_data_source_block 4
_cod_depositor_comments
;Adding full bibliography for 1559856--1559859.cif.

 Adding full bibliography for 1559856--1559859.cif.
;
_cod_original_sg_symbol_H-M 'P c'
_cod_database_code 1559856
_shelx_shelxl_version_number 2018/3
_shelx_space_group_comment
;
The symmetry employed for this shelxl refinement is uniquely defined
by the following loop, which should always be used as a source of
symmetry information in preference to the above space-group names.
They are only intended as comments.
;
_shelx_estimated_absorpt_t_min 0.933
_shelx_estimated_absorpt_t_max 0.981

loop_
_space_group_symop_operation_xyz
'x, y, z'
'x, -y, z+1/2'

loop_
_atom_site_label
_atom_site_type_symbol
_atom_site_fract_x
_atom_site_fract_y
_atom_site_fract_z
_atom_site_U_iso_or_equiv
_atom_site_adp_type
_atom_site_occupancy
_atom_site_site_symmetry_order
_atom_site_calc_flag
_atom_site_refinement_flags_posn
_atom_site_refinement_flags_adp
_atom_site_refinement_flags_occupancy
_atom_site_disorder_assembly
_atom_site_disorder_group
Ni1 Ni -0.00086(9) 0.25267(4) 0.49809(7) 0.01607(10) Uani 1 1 d . . . . .
B4 B 0.1841(7) 0.3040(3) 0.6406(5) 0.0277(11) Uani 1 1 d . . . . .
O2 O 0.2180(10) 0.2827(5) 0.7691(6) 0.0297(15) Uani 0.766(4) 1 d . . P A 1
O1 O 0.3034(7) 0.3697(4) 0.6382(5) 0.0268(13) Uani 0.766(4) 1 d . . P A 1
N1B N 0.183(5) 0.293(3) 0.747(4) 0.057(14) Uiso 0.234(4) 1 d . . P A 2
N2B N 0.258(3) 0.3650(18) 0.621(3) 0.025(6) Uiso 0.234(4) 1 d . . P A 2
C11 C 0.3312(6) 0.3348(3) 0.8284(4) 0.0300(10) Uani 1 1 d . . . . .
C12 C 0.3978(6) 0.3401(4) 0.9506(5) 0.0388(12) Uani 1 1 d . . . . .
H12 H 0.365241 0.304329 1.003985 0.047 Uiso 1 1 calc R U . . .
C13 C 0.5153(7) 0.4002(4) 0.9927(6) 0.0462(15) Uani 1 1 d . . . . .
H13 H 0.563822 0.405512 1.076369 0.055 Uiso 1 1 calc R U . . .
C14 C 0.5608(6) 0.4509(4) 0.9162(6) 0.0461(15) Uani 1 1 d . . . . .
H14 H 0.640574 0.491287 0.947977 0.055 Uiso 1 1 calc R U . . .
C15 C 0.4948(6) 0.4461(4) 0.7913(6) 0.0390(12) Uani 1 1 d . . . . .
H15 H 0.527802 0.482044 0.738260 0.047 Uiso 1 1 calc R U . . .
C16 C 0.3802(5) 0.3867(3) 0.7505(5) 0.0292(10) Uani 1 1 d . . . . .
B3 B -0.1658(7) 0.2022(3) 0.3668(5) 0.0287(11) Uani 1 1 d . . . . .
N1 N -0.2740(8) 0.1421(4) 0.3800(6) 0.0222(14) Uani 0.766(4) 1 d . . P A 1
N2 N -0.1889(9) 0.2143(5) 0.2417(6) 0.0220(13) Uani 0.766(4) 1 d . . P A 1
O1B O -0.313(2) 0.1408(13) 0.3560(18) 0.018(4) Uiso 0.234(4) 1 d . . P A 2
O2B O -0.230(2) 0.2225(18) 0.232(2) 0.026(6) Uiso 0.234(4) 1 d . . P A 2
C1 C -0.3708(5) 0.1197(3) 0.2615(4) 0.0262(9) Uani 1 1 d . . . . .
C2 C -0.4898(5) 0.0610(3) 0.2232(5) 0.0337(11) Uani 1 1 d . . . . .
H20 H -0.524469 0.029348 0.279237 0.040 Uiso 1 1 calc R U . . .
C3 C -0.5564(6) 0.0499(4) 0.1013(6) 0.0404(13) Uani 1 1 d . . . . .
H3 H -0.638181 0.010204 0.073105 0.049 Uiso 1 1 calc R U . . .
C4 C -0.5049(7) 0.0963(4) 0.0193(5) 0.0422(15) Uani 1 1 d . . . . .
H4 H -0.553214 0.087753 -0.063910 0.051 Uiso 1 1 calc R U . . .
C5 C -0.3839(6) 0.1551(4) 0.0559(5) 0.0347(11) Uani 1 1 d . . . . .
H5 H -0.348712 0.186294 -0.000227 0.042 Uiso 1 1 calc R U . . .
C6 C -0.3186(5) 0.1653(3) 0.1774(4) 0.0273(9) Uani 1 1 d . . . . .
P2 P 0.05006(16) 0.30904(10) 0.33672(13) 0.0184(4) Uani 0.766(4) 1 d . . P A 1
P1B P 0.1147(6) 0.3347(3) 0.3997(5) 0.0156(12) Uani 0.234(4) 1 d . . P A 2
C21A C -0.0922(9) 0.2659(5) 0.1971(6) 0.0306(15) Uani 0.766(4) 1 d . . P A 1
H21A H -0.148530 0.314092 0.146552 0.037 Uiso 0.766(4) 1 calc R U P A 1
H21B H -0.042516 0.230298 0.149558 0.037 Uiso 0.766(4) 1 calc R U P A 1
C21B C 0.274(3) 0.3911(18) 0.5052(18) 0.046(7) Uani 0.234(4) 1 d . . P A 2
H21C H 0.372033 0.371126 0.497003 0.056 Uiso 0.234(4) 1 calc R U P A 2
H21D H 0.266072 0.455093 0.494188 0.056 Uiso 0.234(4) 1 calc R U P A 2
C22 C 0.2277(6) 0.2713(4) 0.3116(4) 0.0271(9) Uani 1 1 d . . . . .
C23A C 0.2309(13) 0.1733(6) 0.3308(12) 0.061(3) Uani 0.766(4) 1 d . . P A 1
H23A H 0.139178 0.147205 0.276339 0.091 Uiso 0.766(4) 1 calc R U P A 1
H23B H 0.235669 0.160867 0.413817 0.091 Uiso 0.766(4) 1 calc R U P A 1
H23C H 0.319978 0.148584 0.314777 0.091 Uiso 0.766(4) 1 calc R U P A 1
C24A C 0.2434(8) 0.2876(7) 0.1863(6) 0.050(2) Uani 0.766(4) 1 d . . P A 1
H24A H 0.336992 0.260661 0.181472 0.076 Uiso 0.766(4) 1 calc R U P A 1
H24B H 0.246374 0.350489 0.172369 0.076 Uiso 0.766(4) 1 calc R U P A 1
H24C H 0.156762 0.261854 0.125350 0.076 Uiso 0.766(4) 1 calc R U P A 1
C25A C 0.3713(7) 0.3120(6) 0.4020(6) 0.0435(18) Uani 0.766(4) 1 d . . P A 1
H25A H 0.371067 0.299952 0.483937 0.065 Uiso 0.766(4) 1 calc R U P A 1
H25B H 0.371469 0.375162 0.389457 0.065 Uiso 0.766(4) 1 calc R U P A 1
H25C H 0.461873 0.286299 0.389471 0.065 Uiso 0.766(4) 1 calc R U P A 1
C23B C 0.275(4) 0.187(2) 0.374(2) 0.033(6) Uiso 0.234(4) 1 d . . P A 2
H23D H 0.317337 0.149475 0.324593 0.050 Uiso 0.234(4) 1 calc R U P A 2
H23E H 0.186504 0.158183 0.386232 0.050 Uiso 0.234(4) 1 calc R U P A 2
H23F H 0.350921 0.197398 0.451246 0.050 Uiso 0.234(4) 1 calc R U P A 2
C24B C 0.100(4) 0.230(2) 0.199(3) 0.063(9) Uiso 0.234(4) 1 d . . P A 2
H24D H 0.133399 0.233159 0.127834 0.094 Uiso 0.234(4) 1 calc R U P A 2
H24E H 0.005635 0.263524 0.184753 0.094 Uiso 0.234(4) 1 calc R U P A 2
H24F H 0.082021 0.169375 0.216088 0.094 Uiso 0.234(4) 1 calc R U P A 2
C25B C 0.340(2) 0.3161(15) 0.2800(19) 0.033(4) Uiso 0.234(4) 1 d . . P A 2
H25D H 0.429409 0.322064 0.350447 0.049 Uiso 0.234(4) 1 calc R U P A 2
H25E H 0.302701 0.374099 0.249862 0.049 Uiso 0.234(4) 1 calc R U P A 2
H25F H 0.366740 0.283608 0.217531 0.049 Uiso 0.234(4) 1 calc R U P A 2
C26 C 0.0162(5) 0.4304(3) 0.3168(5) 0.0283(10) Uani 1 1 d . . . . .
C27A C 0.0321(11) 0.4634(5) 0.1982(7) 0.0455(19) Uani 0.766(4) 1 d . . P A 1
H27A H -0.026498 0.425913 0.132720 0.068 Uiso 0.766(4) 1 calc R U P A 1
H27B H 0.138859 0.462135 0.201852 0.068 Uiso 0.766(4) 1 calc R U P A 1
H27C H -0.005854 0.523376 0.184111 0.068 Uiso 0.766(4) 1 calc R U P A 1
C28A C -0.1433(7) 0.4444(5) 0.3220(8) 0.046(2) Uani 0.766(4) 1 d . . P A 1
H28A H -0.172679 0.505359 0.303074 0.068 Uiso 0.766(4) 1 calc R U P A 1
H28B H -0.146991 0.430661 0.402614 0.068 Uiso 0.766(4) 1 calc R U P A 1
H28C H -0.213186 0.406142 0.263686 0.068 Uiso 0.766(4) 1 calc R U P A 1
C29A C 0.1267(8) 0.4809(4) 0.4204(6) 0.0372(16) Uani 0.766(4) 1 d . . P A 1
H29A H 0.230710 0.469817 0.420733 0.056 Uiso 0.766(4) 1 calc R U P A 1
H29B H 0.114706 0.461670 0.496582 0.056 Uiso 0.766(4) 1 calc R U P A 1
H29C H 0.105262 0.543529 0.409943 0.056 Uiso 0.766(4) 1 calc R U P A 1
C27B C 0.102(3) 0.4865(18) 0.259(3) 0.045(6) Uiso 0.234(4) 1 d . . P A 2
H27D H 0.117440 0.455965 0.190748 0.067 Uiso 0.234(4) 1 calc R U P A 2
H27E H 0.200693 0.500385 0.317299 0.067 Uiso 0.234(4) 1 calc R U P A 2
H27F H 0.045963 0.540609 0.232258 0.067 Uiso 0.234(4) 1 calc R U P A 2
C28B C -0.133(4) 0.414(2) 0.238(3) 0.062(8) Uiso 0.234(4) 1 d . . P A 2
H28D H -0.183570 0.469824 0.209886 0.093 Uiso 0.234(4) 1 calc R U P A 2
H28E H -0.191264 0.381589 0.280677 0.093 Uiso 0.234(4) 1 calc R U P A 2
H28F H -0.126788 0.379980 0.168997 0.093 Uiso 0.234(4) 1 calc R U P A 2
C29B C -0.009(4) 0.489(2) 0.423(3) 0.062(8) Uiso 0.234(4) 1 d . . P A 2
H29D H 0.084707 0.520079 0.463679 0.093 Uiso 0.234(4) 1 calc R U P A 2
H29E H -0.036124 0.450820 0.480310 0.093 Uiso 0.234(4) 1 calc R U P A 2
H29F H -0.090360 0.530711 0.389399 0.093 Uiso 0.234(4) 1 calc R U P A 2
P1 P -0.11914(15) 0.17209(9) 0.60083(13) 0.0155(3) Uani 0.766(4) 1 d . . P A 1
P2B P -0.0548(7) 0.1953(3) 0.6627(5) 0.0206(13) Uani 0.234(4) 1 d . . P A 2
C31A C -0.2940(6) 0.1240(4) 0.4913(5) 0.0212(10) Uani 0.766(4) 1 d . . P A 1
H31A H -0.300086 0.060376 0.503631 0.025 Uiso 0.766(4) 1 calc R U P A 1
H31B H -0.386687 0.152186 0.498497 0.025 Uiso 0.766(4) 1 calc R U P A 1
C31B C 0.081(4) 0.2421(18) 0.801(2) 0.043(7) Uani 0.234(4) 1 d . . P A 2
H31C H 0.029987 0.280297 0.844312 0.051 Uiso 0.234(4) 1 calc R U P A 2
H31D H 0.137666 0.195867 0.855468 0.051 Uiso 0.234(4) 1 calc R U P A 2
C32 C -0.0160(5) 0.0721(3) 0.6730(4) 0.0246(9) Uani 1 1 d . . . . .
C33B C -0.110(3) 0.0235(16) 0.578(2) 0.036(5) Uiso 0.234(4) 1 d . . P A 2
H33A H -0.061444 -0.032098 0.571272 0.054 Uiso 0.234(4) 1 calc R U P A 2
H33B H -0.128540 0.056371 0.503082 0.054 Uiso 0.234(4) 1 calc R U P A 2
H33C H -0.206824 0.012329 0.592659 0.054 Uiso 0.234(4) 1 calc R U P A 2
C34B C -0.029(4) 0.032(2) 0.793(3) 0.055(7) Uiso 0.234(4) 1 d . . P A 2
H34A H -0.135974 0.029012 0.788682 0.082 Uiso 0.234(4) 1 calc R U P A 2
H34B H 0.025770 0.068861 0.860220 0.082 Uiso 0.234(4) 1 calc R U P A 2
H34C H 0.014214 -0.026780 0.803410 0.082 Uiso 0.234(4) 1 calc R U P A 2
C35B C 0.152(3) 0.0645(19) 0.680(3) 0.048(6) Uiso 0.234(4) 1 d . . P A 2
H35A H 0.182267 0.003053 0.689148 0.071 Uiso 0.234(4) 1 calc R U P A 2
H35B H 0.213796 0.097898 0.748652 0.071 Uiso 0.234(4) 1 calc R U P A 2
H35C H 0.165668 0.087645 0.606165 0.071 Uiso 0.234(4) 1 calc R U P A 2
C33A C 0.0039(7) 0.0158(4) 0.5687(5) 0.0272(12) Uani 0.766(4) 1 d . . P A 1
H33D H 0.058855 -0.037759 0.601101 0.041 Uiso 0.766(4) 1 calc R U P A 1
H33E H 0.061090 0.048905 0.525622 0.041 Uiso 0.766(4) 1 calc R U P A 1
H33F H -0.095737 0.000800 0.513543 0.041 Uiso 0.766(4) 1 calc R U P A 1
C34A C -0.1049(8) 0.0183(4) 0.7386(6) 0.0302(14) Uani 0.766(4) 1 d . . P A 1
H34D H -0.054734 -0.038076 0.762229 0.045 Uiso 0.766(4) 1 calc R U P A 1
H34E H -0.207906 0.008577 0.685399 0.045 Uiso 0.766(4) 1 calc R U P A 1
H34F H -0.108998 0.049827 0.810179 0.045 Uiso 0.766(4) 1 calc R U P A 1
C35A C 0.1416(6) 0.0910(4) 0.7572(6) 0.0289(13) Uani 0.766(4) 1 d . . P A 1
H35D H 0.134075 0.129418 0.821874 0.043 Uiso 0.766(4) 1 calc R U P A 1
H35E H 0.201897 0.119691 0.712622 0.043 Uiso 0.766(4) 1 calc R U P A 1
H35F H 0.190360 0.036190 0.791205 0.043 Uiso 0.766(4) 1 calc R U P A 1
C36 C -0.2128(6) 0.2323(4) 0.7007(5) 0.0292(10) Uani 1 1 d . . . . .
C37A C -0.2618(8) 0.3214(4) 0.6441(7) 0.0267(13) Uani 0.766(4) 1 d . . P A 1
H37A H -0.315905 0.314113 0.558708 0.040 Uiso 0.766(4) 1 calc R U P A 1
H37B H -0.172403 0.358019 0.653788 0.040 Uiso 0.766(4) 1 calc R U P A 1
H37C H -0.328631 0.349350 0.683604 0.040 Uiso 0.766(4) 1 calc R U P A 1
C38A C -0.3386(7) 0.1875(5) 0.7306(6) 0.0332(14) Uani 0.766(4) 1 d . . P A 1
H38A H -0.390143 0.229158 0.768089 0.050 Uiso 0.766(4) 1 calc R U P A 1
H38B H -0.297871 0.139404 0.786202 0.050 Uiso 0.766(4) 1 calc R U P A 1
H38C H -0.410677 0.164426 0.657225 0.050 Uiso 0.766(4) 1 calc R U P A 1
C39A C -0.0888(7) 0.2558(4) 0.8240(6) 0.0346(14) Uani 0.766(4) 1 d . . P A 1
H39A H -0.131539 0.296982 0.868661 0.052 Uiso 0.766(4) 1 calc R U P A 1
H39B H -0.001014 0.282351 0.807968 0.052 Uiso 0.766(4) 1 calc R U P A 1
H39C H -0.057255 0.202519 0.871252 0.052 Uiso 0.766(4) 1 calc R U P A 1
C37B C -0.298(5) 0.303(3) 0.609(4) 0.078(14) Uiso 0.234(4) 1 d . . P A 2
H37D H -0.365868 0.336122 0.642666 0.116 Uiso 0.234(4) 1 calc R U P A 2
H37E H -0.358133 0.274554 0.534581 0.116 Uiso 0.234(4) 1 calc R U P A 2
H37F H -0.225066 0.342731 0.591750 0.116 Uiso 0.234(4) 1 calc R U P A 2
C38B C -0.236(4) 0.208(2) 0.822(3) 0.060(8) Uiso 0.234(4) 1 d . . P A 2
H38D H -0.191212 0.253973 0.880663 0.089 Uiso 0.234(4) 1 calc R U P A 2
H38E H -0.186524 0.152526 0.849756 0.089 Uiso 0.234(4) 1 calc R U P A 2
H38F H -0.344176 0.203791 0.811545 0.089 Uiso 0.234(4) 1 calc R U P A 2
C39B C -0.368(3) 0.1722(16) 0.612(2) 0.037(5) Uiso 0.234(4) 1 d . . P A 2
H39D H -0.370811 0.115053 0.648196 0.056 Uiso 0.234(4) 1 calc R U P A 2
H39E H -0.358258 0.164319 0.531406 0.056 Uiso 0.234(4) 1 calc R U P A 2
H39F H -0.461891 0.203869 0.605290 0.056 Uiso 0.234(4) 1 calc R U P A 2
H2 H 0.188(6) 0.240(3) 0.585(5) 0.011(12) Uiso 0.766(4) 1 d . . P A 1
H1 H 0.050(7) 0.331(4) 0.593(5) 0.027(15) Uiso 0.766(4) 1 d . . P A 1

loop_
_atom_site_aniso_label
_atom_site_aniso_U_11
_atom_site_aniso_U_22
_atom_site_aniso_U_33
_atom_site_aniso_U_23
_atom_site_aniso_U_13
_atom_site_aniso_U_12
Ni1 0.01784(18) 0.01470(17) 0.01561(17) -0.00124(15) 0.00506(13) -0.00454(15)
B4 0.041(3) 0.024(2) 0.021(2) -0.0068(19) 0.013(2) -0.014(2)
O2 0.042(4) 0.034(3) 0.015(2) 0.001(2) 0.011(3) -0.018(3)
O1 0.027(3) 0.035(3) 0.019(3) -0.0038(18) 0.009(2) -0.016(2)
C11 0.038(2) 0.024(2) 0.029(2) -0.0050(18) 0.011(2) 0.0009(19)
C12 0.036(3) 0.045(3) 0.030(2) -0.008(2) 0.003(2) 0.008(2)
C13 0.032(3) 0.060(3) 0.035(3) -0.016(3) -0.007(2) 0.012(3)
C14 0.019(2) 0.050(3) 0.060(4) -0.021(3) -0.001(2) 0.002(2)
C15 0.029(3) 0.034(3) 0.060(3) -0.009(2) 0.022(2) -0.005(2)
C16 0.026(2) 0.028(2) 0.036(2) -0.0089(18) 0.013(2) 0.0000(17)
B3 0.047(3) 0.021(2) 0.024(2) -0.0051(18) 0.021(2) -0.009(2)
N1 0.015(3) 0.031(3) 0.017(3) -0.007(2) -0.001(2) -0.009(2)
N2 0.020(3) 0.026(3) 0.020(3) -0.005(2) 0.005(3) -0.003(3)
C1 0.020(2) 0.024(2) 0.035(2) -0.0062(18) 0.0105(19) 0.0007(16)
C2 0.0136(19) 0.036(3) 0.049(3) -0.008(2) 0.0056(19) 0.0029(17)
C3 0.015(2) 0.046(3) 0.055(3) -0.015(2) 0.001(2) 0.001(2)
C4 0.026(2) 0.051(3) 0.039(3) -0.017(2) -0.006(2) 0.009(3)
C5 0.037(3) 0.035(3) 0.029(2) -0.005(2) 0.006(2) 0.006(2)
C6 0.023(2) 0.030(2) 0.028(2) -0.0056(18) 0.0066(18) 0.0014(17)
P2 0.0168(7) 0.0217(7) 0.0179(8) 0.0044(6) 0.0072(7) -0.0011(6)
P1B 0.016(2) 0.012(2) 0.018(3) -0.0027(17) 0.004(2) -0.0010(16)
C21A 0.033(4) 0.041(3) 0.018(3) 0.002(2) 0.008(3) -0.012(3)
C21B 0.060(15) 0.063(15) 0.019(9) -0.006(9) 0.017(9) -0.048(13)
C22 0.033(2) 0.026(2) 0.027(2) 0.0041(19) 0.016(2) 0.008(2)
C23A 0.073(7) 0.030(4) 0.109(10) -0.006(5) 0.070(8) 0.011(4)
C24A 0.034(3) 0.094(6) 0.032(3) 0.014(3) 0.023(3) 0.001(3)
C25A 0.021(3) 0.066(5) 0.043(4) -0.014(3) 0.008(3) 0.007(3)
C26 0.025(2) 0.025(2) 0.035(2) 0.0097(18) 0.009(2) 0.0072(17)
C27A 0.066(5) 0.028(3) 0.043(4) 0.021(3) 0.019(4) -0.001(3)
C28A 0.025(3) 0.039(4) 0.078(5) 0.028(4) 0.023(3) 0.017(2)
C29A 0.050(4) 0.016(2) 0.044(3) -0.003(2) 0.012(3) 0.004(2)
P1 0.0160(7) 0.0165(6) 0.0155(8) -0.0017(5) 0.0068(6) -0.0043(5)
P2B 0.027(3) 0.016(2) 0.016(3) -0.0002(19) 0.004(2) -0.0024(19)
C31A 0.013(2) 0.027(3) 0.022(2) -0.0021(19) 0.0039(19) -0.0025(18)
C31B 0.047(15) 0.054(16) 0.022(12) 0.002(10) 0.003(11) -0.011(11)
C32 0.024(2) 0.0171(18) 0.034(2) 0.0066(17) 0.0109(19) -0.0002(15)
C33A 0.030(3) 0.020(2) 0.031(3) -0.0039(19) 0.007(2) -0.0018(19)
C34A 0.037(3) 0.022(3) 0.029(3) 0.010(2) 0.007(2) -0.007(2)
C35A 0.020(2) 0.024(2) 0.033(3) 0.008(2) -0.005(2) -0.0026(19)
C36 0.034(3) 0.030(2) 0.030(2) -0.0023(19) 0.018(2) 0.000(2)
C37A 0.019(3) 0.018(3) 0.045(4) -0.005(3) 0.014(3) 0.002(2)
C38A 0.036(3) 0.041(3) 0.033(3) -0.008(2) 0.025(3) -0.010(2)
C39A 0.033(3) 0.045(4) 0.030(3) -0.019(3) 0.016(2) -0.005(3)

loop_
_atom_type_symbol
_atom_type_description
_atom_type_scat_dispersion_real
_atom_type_scat_dispersion_imag
_atom_type_scat_source
C C 0.0015 0.0009 'International Tables Vol C Tables 4.2.6.8 and 6.1.1.4'
H H 0.0000 0.0000 'International Tables Vol C Tables 4.2.6.8 and 6.1.1.4'
B B 0.0004 0.0004 'International Tables Vol C Tables 4.2.6.8 and 6.1.1.4'
N N 0.0030 0.0019 'International Tables Vol C Tables 4.2.6.8 and 6.1.1.4'
Ni Ni 0.3147 0.7232 'International Tables Vol C Tables 4.2.6.8 and 6.1.1.4'
O O 0.0056 0.0036 'International Tables Vol C Tables 4.2.6.8 and 6.1.1.4'
P P 0.0667 0.0580 'International Tables Vol C Tables 4.2.6.8 and 6.1.1.4'

loop_
_geom_angle_atom_site_label_1
_geom_angle_atom_site_label_2
_geom_angle_atom_site_label_3
_geom_angle
_geom_angle_site_symmetry_1
_geom_angle_site_symmetry_3
_geom_angle_publ_flag
B3 Ni1 B4 178.0(3) . . ?
B3 Ni1 P1B 101.7(2) . . ?
B4 Ni1 P1B 78.2(2) . . ?
B3 Ni1 P1 79.12(16) . . ?
B4 Ni1 P1 101.00(15) . . ?
B3 Ni1 P2 78.91(16) . . ?
B4 Ni1 P2 100.90(15) . . ?
P1 Ni1 P2 157.98(8) . . ?
B3 Ni1 P2B 100.8(2) . . ?
B4 Ni1 P2B 79.4(2) . . ?
P1B Ni1 P2B 157.3(2) . . ?
N2B B4 N1B 117(3) . . ?
O2 B4 O1 103.9(5) . . ?
N2B B4 Ni1 119.5(14) . . ?
N1B B4 Ni1 118(2) . . ?
O2 B4 Ni1 125.6(4) . . ?
O1 B4 Ni1 130.5(4) . . ?
C11 O2 B4 106.6(5) . . ?
C16 O1 B4 106.8(5) . . ?
B4 N1B C31B 133(4) . . ?
B4 N1B C11 106(3) . . ?
C31B N1B C11 121(3) . . ?
B4 N2B C21B 128(2) . . ?
B4 N2B C16 104.4(19) . . ?
C21B N2B C16 124.6(19) . . ?
O2 C11 C12 127.4(5) . . ?
O2 C11 C16 111.4(5) . . ?
C12 C11 C16 121.2(5) . . ?
C12 C11 N1B 133.9(17) . . ?
C16 C11 N1B 103.8(17) . . ?
C11 C12 C13 117.3(6) . . ?
C14 C13 C12 121.0(6) . . ?
C13 C14 C15 122.6(6) . . ?
C16 C15 C14 116.2(6) . . ?
O1 C16 C15 127.2(6) . . ?
O1 C16 C11 111.1(5) . . ?
C15 C16 C11 121.7(5) . . ?
C15 C16 N2B 134.9(11) . . ?
C11 C16 N2B 102.9(10) . . ?
N1 B3 N2 108.1(5) . . ?
O2B B3 O1B 89.2(12) . . ?
N1 B3 Ni1 125.6(4) . . ?
N2 B3 Ni1 126.1(4) . . ?
O2B B3 Ni1 133.4(10) . . ?
O1B B3 Ni1 136.1(8) . . ?
C31A N1 B3 122.4(5) . . ?
C31A N1 C1 128.8(5) . . ?
B3 N1 C1 107.7(5) . . ?
C21A N2 C6 129.1(6) . . ?
C21A N2 B3 122.8(6) . . ?
C6 N2 B3 108.1(6) . . ?
C1 O1B B3 112.1(16) . . ?
C6 O2B B3 111.9(19) . . ?
O1B C1 C2 126.7(12) . . ?
O1B C1 C6 112.8(11) . . ?
C2 C1 C6 120.3(5) . . ?
C2 C1 N1 131.5(5) . . ?
C6 C1 N1 108.0(4) . . ?
C3 C2 C1 118.2(6) . . ?
C2 C3 C4 120.7(5) . . ?
C3 C4 C5 122.0(5) . . ?
C6 C5 C4 116.6(5) . . ?
O2B C6 C5 128.8(13) . . ?
O2B C6 C1 107.8(13) . . ?
C5 C6 C1 122.2(5) . . ?
C5 C6 N2 129.8(5) . . ?
C1 C6 N2 107.9(5) . . ?
C22 P2 C21A 100.0(3) . . ?
C22 P2 C26 114.2(2) . . ?
C21A P2 C26 101.1(3) . . ?
C22 P2 Ni1 116.11(17) . . ?
C21A P2 Ni1 108.9(2) . . ?
C26 P2 Ni1 114.21(18) . . ?
C21B P1B C26 98.6(9) . . ?
C21B P1B C22 97.9(9) . . ?
C26 P1B C22 112.2(3) . . ?
C21B P1B Ni1 109.9(6) . . ?
C26 P1B Ni1 119.3(3) . . ?
C22 P1B Ni1 115.2(3) . . ?
N2 C21A P2 103.3(5) . . ?
N2B C21B P1B 101.7(15) . . ?
C25B C22 C23B 115.4(16) . . ?
C23A C22 C24A 107.3(7) . . ?
C23A C22 C25A 108.7(7) . . ?
C24A C22 C25A 105.8(5) . . ?
C25B C22 C24B 113.6(16) . . ?
C23B C22 C24B 95.4(17) . . ?
C23A C22 P2 105.2(5) . . ?
C24A C22 P2 116.8(4) . . ?
C25A C22 P2 112.7(4) . . ?
C25B C22 P1B 117.9(10) . . ?
C23B C22 P1B 107.4(12) . . ?
C24B C22 P1B 104.3(13) . . ?
C28B C26 C27B 111.1(19) . . ?
C28A C26 C27A 111.0(5) . . ?
C28A C26 C29A 108.7(6) . . ?
C27A C26 C29A 108.9(5) . . ?
C28B C26 C29B 104.8(19) . . ?
C27B C26 C29B 104.9(17) . . ?
C28B C26 P1B 115.4(14) . . ?
C27B C26 P1B 117.2(12) . . ?
C29B C26 P1B 101.6(12) . . ?
C28A C26 P2 105.2(4) . . ?
C27A C26 P2 112.3(4) . . ?
C29A C26 P2 110.7(4) . . ?
C32 P1 C31A 101.7(2) . . ?
C32 P1 C36 112.8(2) . . ?
C31A P1 C36 98.5(3) . . ?
C32 P1 Ni1 115.39(16) . . ?
C31A P1 Ni1 108.18(19) . . ?
C36 P1 Ni1 117.31(19) . . ?
C36 P2B C31B 93.0(11) . . ?
C36 P2B C32 117.2(4) . . ?
C31B P2B C32 105.0(9) . . ?
C36 P2B Ni1 120.2(3) . . ?
C31B P2B Ni1 108.4(9) . . ?
C32 P2B Ni1 110.0(3) . . ?
N1 C31A P1 102.9(4) . . ?
N1B C31B P2B 100(2) . . ?
C35A C32 C34A 109.7(5) . . ?
C33B C32 C35B 112.0(15) . . ?
C35A C32 C33A 107.0(4) . . ?
C34A C32 C33A 108.0(4) . . ?
C33B C32 C34B 107.6(16) . . ?
C35B C32 C34B 106.3(17) . . ?
C35A C32 P1 113.3(3) . . ?
C34A C32 P1 112.9(4) . . ?
C33A C32 P1 105.5(3) . . ?
C33B C32 P2B 114.4(10) . . ?
C35B C32 P2B 104.2(11) . . ?
C34B C32 P2B 112.1(13) . . ?
C38A C36 C37A 111.4(5) . . ?
C38B C36 C37B 128(2) . . ?
C38A C36 C39A 107.0(5) . . ?
C37A C36 C39A 103.2(5) . . ?
C38B C36 P2B 121.4(13) . . ?
C37B C36 P2B 109.7(17) . . ?
C38B C36 C39B 95.9(15) . . ?
C37B C36 C39B 78.6(19) . . ?
P2B C36 C39B 106.1(9) . . ?
C38A C36 P1 117.6(4) . . ?
C37A C36 P1 107.4(4) . . ?
C39A C36 P1 109.3(4) . . ?

loop_
_geom_bond_atom_site_label_1
_geom_bond_atom_site_label_2
_geom_bond_distance
_geom_bond_site_symmetry_2
_geom_bond_publ_flag
Ni1 B3 1.966(6) . ?
Ni1 B4 2.145(5) . ?
Ni1 P1B 2.197(5) . ?
Ni1 P1 2.2370(14) . ?
Ni1 P2 2.2603(15) . ?
Ni1 P2B 2.314(5) . ?
B4 N2B 1.22(3) . ?
B4 N1B 1.26(4) . ?
B4 O2 1.479(8) . ?
B4 O1 1.505(8) . ?
O2 C11 1.334(9) . ?
O1 C16 1.317(8) . ?
N1B C31B 1.51(6) . ?
N1B C11 1.55(5) . ?
N2B C21B 1.47(3) . ?
N2B C16 1.63(3) . ?
C11 C12 1.378(7) . ?
C11 C16 1.390(7) . ?
C12 C13 1.397(9) . ?
C13 C14 1.349(10) . ?
C14 C15 1.406(9) . ?
C15 C16 1.372(7) . ?
B3 N1 1.408(8) . ?
B3 N2 1.430(9) . ?
B3 O2B 1.54(3) . ?
B3 O1B 1.64(2) . ?
N1 C31A 1.402(9) . ?
N1 C1 1.446(8) . ?
N2 C21A 1.413(10) . ?
N2 C6 1.424(9) . ?
O1B C1 1.12(2) . ?
O2B C6 1.24(3) . ?
C1 C2 1.388(7) . ?
C1 C6 1.411(7) . ?
C2 C3 1.384(8) . ?
C3 C4 1.394(9) . ?
C4 C5 1.402(8) . ?
C5 C6 1.376(7) . ?
P2 C22 1.856(5) . ?
P2 C21A 1.881(7) . ?
P2 C26 1.889(5) . ?
P1B C21B 1.83(2) . ?
P1B C26 1.841(6) . ?
P1B C22 1.945(6) . ?
C22 C25B 1.39(2) . ?
C22 C23B 1.48(3) . ?
C22 C23A 1.519(10) . ?
C22 C24A 1.542(8) . ?
C22 C25A 1.557(9) . ?
C22 C24B 1.61(3) . ?
C26 C28B 1.43(3) . ?
C26 C27B 1.47(3) . ?
C26 C28A 1.518(8) . ?
C26 C27A 1.531(8) . ?
C26 C29A 1.538(8) . ?
C26 C29B 1.61(3) . ?
P1 C32 1.867(4) . ?
P1 C31A 1.885(6) . ?
P1 C36 1.900(5) . ?
P2B C36 1.755(8) . ?
P2B C31B 1.87(3) . ?
P2B C32 1.919(6) . ?
C32 C33B 1.40(2) . ?
C32 C35A 1.521(7) . ?
C32 C34A 1.533(8) . ?
C32 C35B 1.54(3) . ?
C32 C33A 1.555(8) . ?
C32 C34B 1.57(3) . ?
C36 C38A 1.488(8) . ?
C36 C37A 1.526(9) . ?
C36 C38B 1.54(3) . ?
C36 C37B 1.56(5) . ?
C36 C39A 1.589(9) . ?
C36 C39B 1.76(2) . ?
